data_7004570
loop_
_publ_author_name
'Li, Wei'
'Jia, Hong-Peng'
'Ju, Zhan-Feng'
'Zhang, Jie'

_publ_section_title
;
 A series of manganese--carboxylate coordination polymers exhibiting
 diverse magnetic properties
;
_journal_issue 39
_journal_name_full 'Dalton Transactions'
_journal_page_first 5350
_journal_page_last 5357
_journal_paper_doi 10.1039/b808691e
_journal_year 2008
_chemical_formula_moiety 'C38 H26 Mn2 N8 O18'
_chemical_formula_sum 'C38 H26 Mn2 N8 O18'
_chemical_formula_weight 992.55
_space_group_IT_number 15
_symmetry_cell_setting monoclinic
_symmetry_space_group_name_Hall '-C 2yc'
_symmetry_space_group_name_H-M 'C 1 2/c 1'
_atom_sites_solution_hydrogens geom
_atom_sites_solution_primary direct
_atom_sites_solution_secondary difmap
_cell_angle_alpha 90.00
_cell_angle_beta 114.048(3)
_cell_angle_gamma 90.00
_cell_formula_units_Z 8
_cell_length_a 26.7150(19)
_cell_length_b 12.9166(7)
_cell_length_c 25.9898(19)
_cell_measurement_reflns_used 8195
_cell_measurement_temperature 293(2)
_cell_measurement_theta_max 27.4835
_cell_measurement_theta_min 3.0706
_cell_volume 8189.8(10)
_computing_cell_refinement 'CrystalClear(Rigaku Corp.,2000)'
_computing_data_collection 'CrystalClear(Rigaku Corp.,2000)'
_computing_data_reduction 'CrystalClear(Rigaku Corp.,2000)'
_computing_structure_refinement 'SHELXL-97 (Sheldrick, 1997)'
_computing_structure_solution 'SHELXS-97 (Sheldrick, 1990)'
_diffrn_ambient_temperature 293(2)
_diffrn_measured_fraction_theta_full 0.997
_diffrn_measured_fraction_theta_max 0.997
_diffrn_measurement_device_type 'CCD area detector'
_diffrn_measurement_method CCD_Profile_fitting
_diffrn_radiation_monochromator graphite
_diffrn_radiation_source 'fine-focus sealed tube'
_diffrn_radiation_type MoK\a
_diffrn_radiation_wavelength 0.71073
_diffrn_reflns_av_R_equivalents 0.0339
_diffrn_reflns_av_sigmaI/netI 0.0336
_diffrn_reflns_limit_h_max 29
_diffrn_reflns_limit_h_min -34
_diffrn_reflns_limit_k_max 15
_diffrn_reflns_limit_k_min -16
_diffrn_reflns_limit_l_max 33
_diffrn_reflns_limit_l_min -33
_diffrn_reflns_number 31179
_diffrn_reflns_theta_full 27.48
_diffrn_reflns_theta_max 27.48
_diffrn_reflns_theta_min 2.12
_exptl_absorpt_coefficient_mu 0.706
_exptl_absorpt_correction_T_max 0.919
_exptl_absorpt_correction_T_min 0.775
_exptl_absorpt_correction_type multi-scan
_exptl_absorpt_process_details '(R.H. Blessing, 1995&1997)'
_exptl_crystal_colour dark-red
_exptl_crystal_density_diffrn 1.603
_exptl_crystal_density_method 'not measured'
_exptl_crystal_description prism
_exptl_crystal_F_000 4000
_exptl_crystal_size_max 0.6000
_exptl_crystal_size_mid 0.3000
_exptl_crystal_size_min 0.1200
_refine_diff_density_max 0.743
_refine_diff_density_min -0.648
_refine_diff_density_rms 0.088
_refine_ls_extinction_method none
_refine_ls_goodness_of_fit_ref 1.003
_refine_ls_hydrogen_treatment constr
_refine_ls_matrix_type full
_refine_ls_number_parameters 597
_refine_ls_number_reflns 9378
_refine_ls_number_restraints 0
_refine_ls_restrained_S_all 1.003
_refine_ls_R_factor_all 0.0699
_refine_ls_R_factor_gt 0.0623
_refine_ls_shift/su_max 0.001
_refine_ls_shift/su_mean 0.000
_refine_ls_structure_factor_coef Fsqd
_refine_ls_weighting_details 'calc w=1/[\s^2^(Fo^2^)+(0.1230P)^2^+16.5303P] where P=(Fo^2^+2Fc^2^)/3'
_refine_ls_weighting_scheme calc
_refine_ls_wR_factor_gt 0.1900
_refine_ls_wR_factor_ref 0.1986
_reflns_number_gt 8195
_reflns_number_total 9378
_reflns_threshold_expression >2sigma(I)
_cod_data_source_file b808691e.txt
_cod_data_source_block 3
_cod_depositor_comments
;
The following automatic conversions were performed:
'_exptl_absorpt_correction_type' value 'Multi-scan' changed to
'multi-scan' according to
'/home/saulius/struct/CIF-dictionaries/cif_core.dic' dictionary named
'cif_core.dic' version 2.4.1 from 2010-06-29.

Automatic conversion script
Id: cif_fix_enum 1527 2010-12-29 10:47:43Z saulius 
;
_cod_original_cell_volume 8189.8(9)
_cod_original_sg_symbol_H-M C2/c
_cod_database_code 7004570

loop_
_symmetry_equiv_pos_as_xyz
'x, y, z'
'-x, y, -z+1/2'
'x+1/2, y+1/2, z'
'-x+1/2, y+1/2, -z+1/2'
'-x, -y, -z'
'x, -y, z-1/2'
'-x+1/2, -y+1/2, -z'
'x+1/2, -y+1/2, z-1/2'

loop_
_atom_site_label
_atom_site_type_symbol
_atom_site_fract_x
_atom_site_fract_y
_atom_site_fract_z
_atom_site_U_iso_or_equiv
_atom_site_adp_type
_atom_site_occupancy
_atom_site_symmetry_multiplicity
_atom_site_calc_flag
_atom_site_refinement_flags
_atom_site_disorder_assembly
_atom_site_disorder_group
Mn1 Mn 0.0000 0.91208(5) 0.2500 0.03150(17) Uani 1 2 d S . .
Mn2 Mn 0.060798(18) 0.84875(3) 0.396756(18) 0.03121(14) Uani 1 1 d . . .
Mn3 Mn 0.0000 1.0000 0.5000 0.03238(17) Uani 1 2 d S . .
C1 C 0.08956(13) 1.1744(3) 0.36240(13) 0.0376(7) Uani 1 1 d . . .
C2 C 0.12600(14) 1.2087(3) 0.41496(14) 0.0445(8) Uani 1 1 d . . .
H2 H 0.1388 1.1619 0.4459 0.053 Uiso 1 1 calc R . .
C3 C 0.14380(14) 1.3104(3) 0.42273(15) 0.0460(8) Uani 1 1 d . . .
C4 C 0.12895(13) 1.3835(3) 0.37905(17) 0.0460(8) Uani 1 1 d . . .
C5 C 0.08971(15) 1.3469(3) 0.32733(17) 0.0498(9) Uani 1 1 d . . .
C6 C 0.07117(14) 1.2459(3) 0.31905(15) 0.0458(8) Uani 1 1 d . . .
H6 H 0.0453 1.2251 0.2829 0.055 Uiso 1 1 calc R . .
C7 C 0.32183(13) 1.5359(3) 0.46273(14) 0.0386(7) Uani 1 1 d . . .
C8 C 0.28400(16) 1.6104(3) 0.4624(2) 0.0622(11) Uani 1 1 d . . .
H8 H 0.2969 1.6758 0.4793 0.075 Uiso 1 1 calc R . .
C9 C 0.22791(18) 1.5920(3) 0.4380(2) 0.0693(13) Uani 1 1 d . . .
H9 H 0.2027 1.6437 0.4383 0.083 Uiso 1 1 calc R . .
C10 C 0.20941(14) 1.4960(3) 0.41306(18) 0.0491(9) Uani 1 1 d . . .
C11 C 0.24595(15) 1.4230(3) 0.41203(16) 0.0466(8) Uani 1 1 d . . .
H11 H 0.2330 1.3582 0.3943 0.056 Uiso 1 1 calc R . .
C12 C 0.30184(14) 1.4428(3) 0.43672(15) 0.0420(7) Uani 1 1 d . . .
H12 H 0.3267 1.3913 0.4356 0.050 Uiso 1 1 calc R . .
C13 C 0.07137(13) 1.0638(3) 0.35201(13) 0.0380(7) Uani 1 1 d . . .
C14 C 0.38185(12) 1.5596(2) 0.48752(12) 0.0333(6) Uani 1 1 d . . .
C15 C -0.34888(16) 1.2658(4) 0.29940(17) 0.0569(10) Uani 1 1 d . . .
C16 C -0.29273(18) 1.2729(4) 0.3317(2) 0.0669(12) Uani 1 1 d . . .
H16 H -0.2795 1.2954 0.3698 0.080 Uiso 1 1 calc R . .
C17 C -0.25638(17) 1.2474(5) 0.3085(2) 0.0728(14) Uani 1 1 d . . .
C18 C -0.27216(18) 1.2074(5) 0.25439(18) 0.0766(17) Uani 1 1 d . . .
C19 C -0.3299(2) 1.2097(6) 0.22186(19) 0.088(2) Uani 1 1 d . . .
C20 C -0.36655(17) 1.2375(5) 0.24385(19) 0.0725(15) Uani 1 1 d . . .
H20 H -0.4047 1.2372 0.2204 0.087 Uiso 1 1 calc R . .
C21 C -0.09321(13) 0.9964(3) 0.32655(13) 0.0406(7) Uani 1 1 d . . .
C22 C -0.09757(19) 1.0595(5) 0.2822(2) 0.0747(16) Uani 1 1 d . . .
H22 H -0.0677 1.0640 0.2713 0.090 Uiso 1 1 calc R . .
C23 C -0.1444(2) 1.1164(6) 0.2532(2) 0.094(2) Uani 1 1 d . . .
H23 H -0.1462 1.1599 0.2230 0.113 Uiso 1 1 calc R . .
C24 C -0.18818(18) 1.1107(5) 0.26759(17) 0.0760(16) Uani 1 1 d . . .
C25 C -0.18445(16) 1.0488(5) 0.31255(19) 0.0705(14) Uani 1 1 d . . .
H25 H -0.2147 1.0436 0.3227 0.085 Uiso 1 1 calc R . .
C26 C -0.13660(15) 0.9946(4) 0.34280(17) 0.0556(10) Uani 1 1 d . . .
H26 H -0.1335 0.9558 0.3750 0.067 Uiso 1 1 calc R . .
C27 C -0.38893(16) 1.2925(3) 0.32426(19) 0.0539(10) Uani 1 1 d . . .
C28 C -0.04166(12) 0.9370(2) 0.35785(12) 0.0330(6) Uani 1 1 d . . .
C29 C -0.03212(16) 1.2099(3) 0.42686(15) 0.0479(8) Uani 1 1 d . . .
H29 H -0.0634 1.1717 0.4032 0.057 Uiso 1 1 calc R . .
C30 C -0.02591(17) 1.3103(3) 0.41116(15) 0.0491(8) Uani 1 1 d . . .
H30 H -0.0516 1.3383 0.3767 0.059 Uiso 1 1 calc R . .
C31 C 0.01871(14) 1.3698(2) 0.44677(14) 0.0385(7) Uani 1 1 d . . .
C32 C 0.05477(15) 1.3224(3) 0.49584(15) 0.0430(7) Uani 1 1 d . . .
H32 H 0.0856 1.3595 0.5214 0.052 Uiso 1 1 calc R . .
C33 C 0.04597(15) 1.2220(3) 0.50740(15) 0.0442(8) Uani 1 1 d . . .
H33 H 0.0712 1.1915 0.5413 0.053 Uiso 1 1 calc R . .
C34 C 0.02693(14) 1.4783(2) 0.43397(14) 0.0380(7) Uani 1 1 d . . .
C35 C 0.00702(18) 1.5162(3) 0.37959(16) 0.0520(9) Uani 1 1 d . . .
H35 H -0.0128 1.4719 0.3488 0.062 Uiso 1 1 calc R . .
C36 C 0.01592(18) 1.6188(3) 0.36991(15) 0.0502(9) Uani 1 1 d . . .
H36 H 0.0019 1.6431 0.3321 0.060 Uiso 1 1 calc R . .
C37 C 0.06271(18) 1.6480(3) 0.46391(15) 0.0478(8) Uani 1 1 d . . .
H37 H 0.0825 1.6938 0.4939 0.057 Uiso 1 1 calc R . .
C38 C 0.05540(17) 1.5467(3) 0.47667(15) 0.0463(8) Uani 1 1 d . . .
H38 H 0.0700 1.5243 0.5148 0.056 Uiso 1 1 calc R . .
H1A H 0.1298 1.5347 0.3717 0.056 Uiso 1 1 d R . .
H4A H -0.2448 1.1725 0.1975 0.056 Uiso 1 1 d R . .
N1 N 0.15184(13) 1.4797(2) 0.38518(18) 0.0611(10) Uani 1 1 d . . .
N2 N 0.06991(19) 1.4121(3) 0.27682(19) 0.0816(14) Uani 1 1 d . . .
N3 N 0.17666(16) 1.3421(3) 0.48058(15) 0.0613(9) Uani 1 1 d . . .
N4 N -0.23680(17) 1.1648(5) 0.23449(16) 0.0947(19) Uani 1 1 d . . .
N5 N -0.19828(18) 1.2757(5) 0.3419(3) 0.0952(16) Uani 1 1 d . . .
N6 N -0.3533(2) 1.1775(9) 0.1625(2) 0.161(4) Uani 1 1 d . . .
N7 N 0.00340(12) 1.1648(2) 0.47315(12) 0.0402(6) Uani 1 1 d . . .
N8 N 0.04307(12) 1.6845(2) 0.41103(12) 0.0406(6) Uani 1 1 d . . .
O1 O 0.04316(12) 1.0399(2) 0.30182(10) 0.0538(7) Uani 1 1 d . . .
O2 O 0.08552(12) 1.00592(19) 0.39354(11) 0.0533(7) Uani 1 1 d . . .
O3 O 0.2036(3) 1.2759(3) 0.51270(18) 0.137(2) Uani 1 1 d . . .
O4 O 0.17499(17) 1.4308(3) 0.49509(17) 0.0874(11) Uani 1 1 d . . .
O5 O 0.0507(3) 1.3682(4) 0.23061(18) 0.125(2) Uani 1 1 d . . .
O6 O 0.07236(19) 1.5071(3) 0.2820(2) 0.1032(16) Uani 1 1 d . . .
O7 O 0.41290(9) 1.49945(19) 0.47721(10) 0.0420(5) Uani 1 1 d . . .
O8 O 0.39689(10) 1.64029(17) 0.51667(9) 0.0404(5) Uani 1 1 d . . .
O9 O -0.37158(14) 1.3013(3) 0.37633(14) 0.0713(9) Uani 1 1 d . . .
O10 O -0.43878(11) 1.3011(2) 0.29141(14) 0.0610(8) Uani 1 1 d . . .
O11 O -0.18077(19) 1.2669(6) 0.3925(2) 0.132(2) Uani 1 1 d . . .
O12 O -0.17192(19) 1.3073(5) 0.3164(3) 0.129(2) Uani 1 1 d . . .
O13 O -0.3985(3) 1.1673(10) 0.1384(3) 0.217(5) Uani 1 1 d . . .
O14 O -0.3257(3) 1.1920(11) 0.1357(2) 0.255(6) Uani 1 1 d . . .
O15 O -0.02090(9) 0.93336(19) 0.41037(9) 0.0411(5) Uani 1 1 d . . .
O16 O -0.01956(9) 0.89028(18) 0.32966(9) 0.0372(5) Uani 1 1 d . . .
O1W O -0.2283(4) 1.1347(14) 0.1274(4) 0.294(8) Uani 1 1 d . . .
O2W O -0.2895(5) 1.4796(11) 0.4158(6) 0.259(5) Uani 1 1 d . . .

loop_
_atom_site_aniso_label
_atom_site_aniso_U_11
_atom_site_aniso_U_22
_atom_site_aniso_U_33
_atom_site_aniso_U_23
_atom_site_aniso_U_13
_atom_site_aniso_U_12
Mn1 0.0297(3) 0.0281(3) 0.0334(3) 0.000 0.0095(2) 0.000
Mn2 0.0315(2) 0.0245(2) 0.0342(2) 0.00301(16) 0.00988(19) -0.00082(16)
Mn3 0.0352(3) 0.0229(3) 0.0393(3) 0.0029(2) 0.0154(3) -0.0021(2)
C1 0.0358(15) 0.0339(16) 0.0397(15) 0.0000(12) 0.0119(12) -0.0116(12)
C2 0.0429(17) 0.0443(19) 0.0392(16) 0.0055(14) 0.0094(14) -0.0112(14)
C3 0.0406(17) 0.048(2) 0.0442(17) -0.0044(15) 0.0121(14) -0.0170(15)
C4 0.0303(15) 0.0374(17) 0.063(2) 0.0022(16) 0.0111(15) -0.0067(13)
C5 0.0381(17) 0.0415(19) 0.056(2) 0.0153(15) 0.0049(15) -0.0053(14)
C6 0.0398(17) 0.0409(18) 0.0450(17) 0.0053(14) 0.0054(14) -0.0090(14)
C7 0.0393(16) 0.0329(16) 0.0412(15) -0.0029(13) 0.0138(13) -0.0086(13)
C8 0.044(2) 0.044(2) 0.094(3) -0.027(2) 0.024(2) -0.0168(17)
C9 0.045(2) 0.046(2) 0.115(4) -0.017(2) 0.030(2) -0.0088(17)
C10 0.0364(17) 0.0359(18) 0.066(2) 0.0041(16) 0.0124(16) -0.0087(13)
C11 0.0422(18) 0.0369(17) 0.0527(19) -0.0085(15) 0.0110(15) -0.0133(14)
C12 0.0384(16) 0.0372(17) 0.0482(18) -0.0057(14) 0.0156(14) -0.0060(13)
C13 0.0373(15) 0.0343(16) 0.0401(15) 0.0019(12) 0.0133(13) -0.0096(12)
C14 0.0362(15) 0.0295(14) 0.0301(13) 0.0015(11) 0.0093(11) -0.0062(12)
C15 0.0441(19) 0.077(3) 0.057(2) 0.025(2) 0.0277(17) 0.0276(19)
C16 0.049(2) 0.092(4) 0.061(2) 0.016(2) 0.0248(19) 0.024(2)
C17 0.041(2) 0.116(4) 0.066(3) 0.025(3) 0.027(2) 0.027(2)
C18 0.051(2) 0.135(5) 0.052(2) 0.039(3) 0.0286(19) 0.049(3)
C19 0.054(2) 0.162(6) 0.053(2) 0.029(3) 0.024(2) 0.058(3)
C20 0.043(2) 0.120(4) 0.056(2) 0.027(3) 0.0223(18) 0.040(2)
C21 0.0316(15) 0.056(2) 0.0346(15) 0.0031(14) 0.0138(12) 0.0096(14)
C22 0.058(2) 0.115(4) 0.069(3) 0.043(3) 0.045(2) 0.046(3)
C23 0.075(3) 0.159(6) 0.071(3) 0.065(4) 0.052(3) 0.065(4)
C24 0.047(2) 0.142(5) 0.045(2) 0.031(3) 0.0254(18) 0.049(3)
C25 0.0378(19) 0.117(4) 0.063(2) 0.024(3) 0.0270(18) 0.021(2)
C26 0.0388(18) 0.079(3) 0.052(2) 0.0169(19) 0.0221(16) 0.0091(18)
C27 0.051(2) 0.053(2) 0.071(2) 0.0221(19) 0.0387(19) 0.0207(17)
C28 0.0275(13) 0.0346(15) 0.0376(14) 0.0015(12) 0.0141(11) -0.0014(11)
C29 0.053(2) 0.0327(17) 0.0464(18) 0.0011(14) 0.0079(15) -0.0111(14)
C30 0.064(2) 0.0313(17) 0.0407(17) 0.0058(13) 0.0094(16) -0.0061(15)
C31 0.0485(18) 0.0263(14) 0.0421(16) 0.0001(12) 0.0198(14) -0.0051(13)
C32 0.0462(18) 0.0296(16) 0.0460(17) 0.0024(13) 0.0113(14) -0.0084(13)
C33 0.0455(18) 0.0312(16) 0.0476(18) 0.0062(13) 0.0104(14) -0.0051(13)
C34 0.0491(17) 0.0240(14) 0.0407(16) 0.0010(12) 0.0181(14) -0.0025(13)
C35 0.075(3) 0.0286(16) 0.0412(17) -0.0025(13) 0.0120(17) -0.0098(16)
C36 0.072(2) 0.0293(16) 0.0394(17) 0.0043(13) 0.0126(16) -0.0073(16)
C37 0.070(2) 0.0270(16) 0.0390(17) -0.0011(13) 0.0149(16) -0.0103(15)
C38 0.071(2) 0.0271(15) 0.0383(16) 0.0000(13) 0.0197(16) -0.0076(15)
N1 0.0367(15) 0.0338(16) 0.096(3) 0.0100(16) 0.0098(16) -0.0081(12)
N2 0.072(3) 0.066(3) 0.073(3) 0.028(2) -0.005(2) -0.015(2)
N3 0.068(2) 0.056(2) 0.0519(19) -0.0027(16) 0.0158(17) -0.0200(17)
N4 0.057(2) 0.184(5) 0.052(2) 0.048(3) 0.0318(18) 0.068(3)
N5 0.051(2) 0.131(5) 0.104(4) 0.021(3) 0.033(3) 0.021(3)
N6 0.066(3) 0.360(12) 0.055(3) 0.016(5) 0.023(2) 0.092(5)
N7 0.0484(15) 0.0244(12) 0.0476(15) 0.0028(11) 0.0193(13) -0.0051(11)
N8 0.0537(16) 0.0240(12) 0.0434(14) 0.0020(11) 0.0190(13) -0.0029(11)
O1 0.0716(17) 0.0471(15) 0.0384(12) -0.0067(11) 0.0181(12) -0.0248(13)
O2 0.0609(16) 0.0358(13) 0.0481(14) 0.0085(10) 0.0067(12) -0.0175(11)
O3 0.191(5) 0.072(3) 0.062(2) 0.008(2) -0.035(3) -0.017(3)
O4 0.092(3) 0.073(2) 0.089(3) -0.034(2) 0.028(2) -0.016(2)
O5 0.173(5) 0.090(3) 0.060(2) 0.024(2) -0.006(3) -0.030(3)
O6 0.094(3) 0.058(2) 0.112(3) 0.037(2) -0.005(2) -0.0058(19)
O7 0.0347(11) 0.0409(13) 0.0474(13) -0.0045(10) 0.0136(10) -0.0046(9)
O8 0.0456(12) 0.0295(11) 0.0372(11) -0.0007(9) 0.0075(10) -0.0102(9)
O9 0.0692(19) 0.092(2) 0.0699(19) 0.0125(18) 0.0458(17) 0.0232(18)
O10 0.0465(14) 0.0578(17) 0.091(2) 0.0264(15) 0.0403(15) 0.0222(13)
O11 0.065(3) 0.225(7) 0.088(3) 0.012(4) 0.012(2) 0.005(3)
O12 0.071(3) 0.176(5) 0.164(5) 0.038(4) 0.071(3) 0.011(3)
O13 0.093(4) 0.460(16) 0.091(4) -0.060(6) 0.030(3) -0.002(7)
O14 0.128(5) 0.585(19) 0.060(3) 0.047(6) 0.047(3) 0.144(8)
O15 0.0404(12) 0.0453(13) 0.0332(11) 0.0031(9) 0.0105(9) 0.0034(10)
O16 0.0324(10) 0.0394(12) 0.0411(11) 0.0006(9) 0.0164(9) 0.0051(9)
O1W 0.166(8) 0.59(3) 0.108(5) 0.062(9) 0.041(5) 0.034(11)
O2W 0.196(10) 0.316(15) 0.244(11) -0.072(11) 0.067(9) -0.055(9)

loop_
_atom_type_symbol
_atom_type_description
_atom_type_scat_dispersion_real
_atom_type_scat_dispersion_imag
_atom_type_scat_source
C C 0.0033 0.0016 'International Tables Vol C Tables 4.2.6.8 and 6.1.1.4'
H H 0.0000 0.0000 'International Tables Vol C Tables 4.2.6.8 and 6.1.1.4'
N N 0.0061 0.0033 'International Tables Vol C Tables 4.2.6.8 and 6.1.1.4'
O O 0.0106 0.0060 'International Tables Vol C Tables 4.2.6.8 and 6.1.1.4'
Mn Mn 0.3368 0.7283 'International Tables Vol C Tables 4.2.6.8 and 6.1.1.4'

loop_
_geom_angle_atom_site_label_1
_geom_angle_atom_site_label_2
_geom_angle_atom_site_label_3
_geom_angle
_geom_angle_site_symmetry_1
_geom_angle_site_symmetry_3
_geom_angle_publ_flag
O10 Mn1 O10 94.45(19) 3_545 4_445 ?
O10 Mn1 O1 95.50(13) 3_545 . ?
O10 Mn1 O1 161.69(11) 4_445 . ?
O10 Mn1 O1 161.69(11) 3_545 2 ?
O10 Mn1 O1 95.50(13) 4_445 2 ?
O1 Mn1 O1 79.38(16) . 2 ?
O10 Mn1 O16 87.92(10) 3_545 2 ?
O10 Mn1 O16 82.74(10) 4_445 2 ?
O1 Mn1 O16 112.94(9) . 2 ?
O1 Mn1 O16 78.16(9) 2 2 ?
O10 Mn1 O16 82.74(10) 3_545 . ?
O10 Mn1 O16 87.92(10) 4_445 . ?
O1 Mn1 O16 78.16(9) . . ?
O1 Mn1 O16 112.94(9) 2 . ?
O16 Mn1 O16 166.23(12) 2 . ?
O8 Mn2 O2 86.41(9) 7_576 . ?
O8 Mn2 O9 98.34(12) 7_576 3_545 ?
O2 Mn2 O9 87.57(14) . 3_545 ?
O8 Mn2 O16 139.93(9) 7_576 . ?
O2 Mn2 O16 87.43(10) . . ?
O9 Mn2 O16 120.90(11) 3_545 . ?
O8 Mn2 N8 86.75(9) 7_576 1_545 ?
O2 Mn2 N8 172.89(10) . 1_545 ?
O9 Mn2 N8 91.50(13) 3_545 1_545 ?
O16 Mn2 N8 99.08(10) . 1_545 ?
O7 Mn3 O7 180.00(13) 3_445 7_576 ?
O7 Mn3 N7 95.35(10) 3_445 . ?
O7 Mn3 N7 84.65(10) 7_576 . ?
O7 Mn3 N7 84.65(10) 3_445 5_576 ?
O7 Mn3 N7 95.35(10) 7_576 5_576 ?
N7 Mn3 N7 180.00(15) . 5_576 ?
O7 Mn3 O15 86.10(9) 3_445 . ?
O7 Mn3 O15 93.90(9) 7_576 . ?
N7 Mn3 O15 93.60(10) . . ?
N7 Mn3 O15 86.40(10) 5_576 . ?
O7 Mn3 O15 93.90(9) 3_445 5_576 ?
O7 Mn3 O15 86.10(9) 7_576 5_576 ?
N7 Mn3 O15 86.40(10) . 5_576 ?
N7 Mn3 O15 93.60(10) 5_576 5_576 ?
O15 Mn3 O15 180.0 . 5_576 ?
C6 C1 C2 117.6(3) . . ?
C6 C1 C13 120.5(3) . . ?
C2 C1 C13 121.8(3) . . ?
C3 C2 C1 120.5(3) . . ?
C3 C2 H2 119.7 . . ?
C1 C2 H2 119.7 . . ?
C2 C3 C4 123.6(3) . . ?
C2 C3 N3 116.4(3) . . ?
C4 C3 N3 119.8(3) . . ?
N1 C4 C3 123.5(3) . . ?
N1 C4 C5 122.7(4) . . ?
C3 C4 C5 113.7(3) . . ?
C6 C5 C4 123.1(3) . . ?
C6 C5 N2 115.3(4) . . ?
C4 C5 N2 121.3(3) . . ?
C5 C6 C1 121.2(3) . . ?
C5 C6 H6 119.4 . . ?
C1 C6 H6 119.4 . . ?
C12 C7 C8 117.7(3) . . ?
C12 C7 C14 121.6(3) . . ?
C8 C7 C14 120.6(3) . . ?
C9 C8 C7 121.9(4) . . ?
C9 C8 H8 119.0 . . ?
C7 C8 H8 119.0 . . ?
C8 C9 C10 118.5(4) . . ?
C8 C9 H9 120.7 . . ?
C10 C9 H9 120.7 . . ?
C11 C10 C9 120.2(3) . . ?
C11 C10 N1 121.4(3) . . ?
C9 C10 N1 118.2(4) . . ?
C10 C11 C12 120.4(3) . . ?
C10 C11 H11 119.8 . . ?
C12 C11 H11 119.8 . . ?
C7 C12 C11 121.2(3) . . ?
C7 C12 H12 119.4 . . ?
C11 C12 H12 119.4 . . ?
O2 C13 O1 126.9(3) . . ?
O2 C13 C1 117.2(3) . . ?
O1 C13 C1 115.9(3) . . ?
O7 C14 O8 124.9(3) . . ?
O7 C14 C7 118.2(3) . . ?
O8 C14 C7 117.0(3) . . ?
C20 C15 C16 118.4(4) . . ?
C20 C15 C27 121.0(4) . . ?
C16 C15 C27 120.5(4) . . ?
C17 C16 C15 120.0(5) . . ?
C17 C16 H16 120.0 . . ?
C15 C16 H16 120.0 . . ?
C16 C17 C18 123.7(4) . . ?
C16 C17 N5 116.2(5) . . ?
C18 C17 N5 119.8(4) . . ?
N4 C18 C17 124.1(4) . . ?
N4 C18 C19 122.2(5) . . ?
C17 C18 C19 113.6(4) . . ?
C20 C19 C18 122.9(5) . . ?
C20 C19 N6 116.3(4) . . ?
C18 C19 N6 120.7(4) . . ?
C19 C20 C15 120.8(4) . . ?
C19 C20 H20 119.6 . . ?
C15 C20 H20 119.6 . . ?
C22 C21 C26 118.0(3) . . ?
C22 C21 C28 120.3(3) . . ?
C26 C21 C28 121.7(3) . . ?
C21 C22 C23 121.3(4) . . ?
C21 C22 H22 119.3 . . ?
C23 C22 H22 119.3 . . ?
C24 C23 C22 120.6(4) . . ?
C24 C23 H23 119.7 . . ?
C22 C23 H23 119.7 . . ?
C23 C24 C25 119.0(4) . . ?
C23 C24 N4 118.9(4) . . ?
C25 C24 N4 122.0(4) . . ?
C24 C25 C26 120.2(4) . . ?
C24 C25 H25 119.9 . . ?
C26 C25 H25 119.9 . . ?
C21 C26 C25 120.7(4) . . ?
C21 C26 H26 119.6 . . ?
C25 C26 H26 119.6 . . ?
O9 C27 O10 123.4(3) . . ?
O9 C27 C15 118.4(4) . . ?
O10 C27 C15 118.1(4) . . ?
O15 C28 O16 120.7(3) . . ?
O15 C28 C21 121.0(3) . . ?
O16 C28 C21 118.3(3) . . ?
N7 C29 C30 123.4(3) . . ?
N7 C29 H29 118.3 . . ?
C30 C29 H29 118.3 . . ?
C29 C30 C31 119.3(3) . . ?
C29 C30 H30 120.4 . . ?
C31 C30 H30 120.4 . . ?
C32 C31 C30 116.7(3) . . ?
C32 C31 C34 120.9(3) . . ?
C30 C31 C34 122.4(3) . . ?
C33 C32 C31 120.1(3) . . ?
C33 C32 H32 120.0 . . ?
C31 C32 H32 120.0 . . ?
N7 C33 C32 123.3(3) . . ?
N7 C33 H33 118.4 . . ?
C32 C33 H33 118.4 . . ?
C38 C34 C35 116.9(3) . . ?
C38 C34 C31 120.7(3) . . ?
C35 C34 C31 122.4(3) . . ?
C34 C35 C36 120.1(3) . . ?
C34 C35 H35 120.0 . . ?
C36 C35 H35 120.0 . . ?
N8 C36 C35 122.9(3) . . ?
N8 C36 H36 118.6 . . ?
C35 C36 H36 118.6 . . ?
N8 C37 C38 122.9(3) . . ?
N8 C37 H37 118.5 . . ?
C38 C37 H37 118.5 . . ?
C34 C38 C37 119.9(3) . . ?
C34 C38 H38 120.0 . . ?
C37 C38 H38 120.0 . . ?
C4 N1 C10 122.2(3) . . ?
C4 N1 H1A 118.9 . . ?
C10 N1 H1A 118.8 . . ?
O6 N2 O5 123.1(4) . . ?
O6 N2 C5 119.3(5) . . ?
O5 N2 C5 117.5(4) . . ?
O3 N3 O4 122.8(4) . . ?
O3 N3 C3 116.9(4) . . ?
O4 N3 C3 120.3(4) . . ?
C18 N4 C24 125.1(3) . . ?
C18 N4 H4A 117.4 . . ?
C24 N4 H4A 117.6 . . ?
O11 N5 O12 124.8(6) . . ?
O11 N5 C17 117.5(5) . . ?
O12 N5 C17 117.6(5) . . ?
O13 N6 O14 117.7(6) . . ?
O13 N6 C19 121.4(5) . . ?
O14 N6 C19 117.4(8) . . ?
C29 N7 C33 117.3(3) . . ?
C29 N7 Mn3 126.3(2) . . ?
C33 N7 Mn3 116.4(2) . . ?
C36 N8 C37 117.3(3) . . ?
C36 N8 Mn2 123.8(2) . 1_565 ?
C37 N8 Mn2 118.8(2) . 1_565 ?
C13 O1 Mn1 141.8(2) . . ?
C13 O2 Mn2 128.0(2) . . ?
C14 O7 Mn3 132.8(2) . 3 ?
C14 O8 Mn2 127.7(2) . 7_576 ?
C27 O9 Mn2 108.3(3) . 3_455 ?
C27 O10 Mn1 142.3(3) . 3_455 ?
C28 O15 Mn3 154.1(2) . . ?
C28 O16 Mn2 101.03(18) . . ?
C28 O16 Mn1 140.9(2) . . ?
Mn2 O16 Mn1 103.36(8) . . ?

loop_
_geom_bond_atom_site_label_1
_geom_bond_atom_site_label_2
_geom_bond_distance
_geom_bond_site_symmetry_2
_geom_bond_publ_flag
Mn1 O10 2.110(3) 3_545 ?
Mn1 O10 2.110(3) 4_445 ?
Mn1 O1 2.146(2) . ?
Mn1 O1 2.146(2) 2 ?
Mn1 O16 2.350(2) 2 ?
Mn1 O16 2.350(2) . ?
Mn2 O8 2.071(2) 7_576 ?
Mn2 O2 2.147(2) . ?
Mn2 O9 2.169(3) 3_545 ?
Mn2 O16 2.210(2) . ?
Mn2 N8 2.238(3) 1_545 ?
Mn3 O7 2.154(2) 3_445 ?
Mn3 O7 2.154(2) 7_576 ?
Mn3 N7 2.253(3) . ?
Mn3 N7 2.253(3) 5_576 ?
Mn3 O15 2.328(2) . ?
Mn3 O15 2.328(2) 5_576 ?
C1 C6 1.382(5) . ?
C1 C2 1.388(5) . ?
C1 C13 1.498(4) . ?
C2 C3 1.384(5) . ?
C2 H2 0.9500 . ?
C3 C4 1.404(5) . ?
C3 N3 1.457(5) . ?
C4 N1 1.366(5) . ?
C4 C5 1.407(5) . ?
C5 C6 1.382(5) . ?
C5 N2 1.465(5) . ?
C6 H6 0.9500 . ?
C7 C12 1.375(5) . ?
C7 C8 1.393(6) . ?
C7 C14 1.496(4) . ?
C8 C9 1.389(6) . ?
C8 H8 0.9500 . ?
C9 C10 1.392(6) . ?
C9 H9 0.9500 . ?
C10 C11 1.366(5) . ?
C10 N1 1.424(5) . ?
C11 C12 1.388(5) . ?
C11 H11 0.9500 . ?
C12 H12 0.9500 . ?
C13 O2 1.239(4) . ?
C13 O1 1.250(4) . ?
C14 O7 1.243(4) . ?
C14 O8 1.255(4) . ?
C15 C20 1.373(6) . ?
C15 C16 1.392(6) . ?
C15 C27 1.498(5) . ?
C16 C17 1.376(6) . ?
C16 H16 0.9500 . ?
C17 C18 1.393(7) . ?
C17 N5 1.483(7) . ?
C18 N4 1.364(5) . ?
C18 C19 1.426(6) . ?
C19 C20 1.367(6) . ?
C19 N6 1.469(8) . ?
C20 H20 0.9500 . ?
C21 C22 1.378(5) . ?
C21 C26 1.386(5) . ?
C21 C28 1.495(4) . ?
C22 C23 1.380(6) . ?
C22 H22 0.9500 . ?
C23 C24 1.367(6) . ?
C23 H23 0.9500 . ?
C24 C25 1.386(6) . ?
C24 N4 1.416(5) . ?
C25 C26 1.387(6) . ?
C25 H25 0.9500 . ?
C26 H26 0.9500 . ?
C27 O9 1.244(5) . ?
C27 O10 1.260(5) . ?
C28 O15 1.248(4) . ?
C28 O16 1.266(4) . ?
C29 N7 1.326(5) . ?
C29 C30 1.389(5) . ?
C29 H29 0.9500 . ?
C30 C31 1.404(5) . ?
C30 H30 0.9500 . ?
C31 C32 1.388(5) . ?
C31 C34 1.477(4) . ?
C32 C33 1.373(5) . ?
C32 H32 0.9500 . ?
C33 N7 1.345(4) . ?
C33 H33 0.9500 . ?
C34 C38 1.380(5) . ?
C34 C35 1.381(5) . ?
C35 C36 1.388(5) . ?
C35 H35 0.9500 . ?
C36 N8 1.325(4) . ?
C36 H36 0.9500 . ?
C37 N8 1.341(4) . ?
C37 C38 1.383(5) . ?
C37 H37 0.9500 . ?
C38 H38 0.9500 . ?
N1 H1A 0.8968 . ?
N2 O6 1.233(6) . ?
N2 O5 1.235(6) . ?
N3 O3 1.207(6) . ?
N3 O4 1.212(5) . ?
N4 H4A 0.9019 . ?
N5 O11 1.207(7) . ?
N5 O12 1.218(7) . ?
N6 O13 1.119(8) . ?
N6 O14 1.216(9) . ?
N8 Mn2 2.238(3) 1_565 ?
O7 Mn3 2.154(2) 3 ?
O8 Mn2 2.071(2) 7_576 ?
O9 Mn2 2.169(3) 3_455 ?
O10 Mn1 2.110(3) 3_455 ?
